data_2010195
loop_
_publ_author_name
'Castellari, Carlo'
'Sabatino, Piera'

_publ_section_title
;
 Anti-inflammatory drugs: 1-(2-hydroxyethyl)pyrrolidinium salt of
 diclofenac
;
_journal_issue 11
_journal_name_full 'Acta Crystallographica Section C'
_journal_page_first 1723
_journal_page_last 1726
_journal_paper_doi 10.1107/S0108270194003926
_journal_volume 50
_journal_year 1994
_chemical_formula_moiety 'C6 H14 N O 1+, C14 H10 Cl2 N O2 1-'
_chemical_formula_sum 'C20 H24 Cl2 N2 O3'
_chemical_formula_weight 411.31
_chemical_name_systematic
;
N-(2-hydroxyethyl)pyrrolidinium[2-[(2,6-dichlorophenyl)amino]phenyl]acetate
;
_space_group_IT_number 2
_symmetry_cell_setting triclinic
_symmetry_space_group_name_Hall '-P 1'
_symmetry_space_group_name_H-M 'P -1'
_audit_creation_method SHELXL93
_cell_angle_alpha 76.01(6)
_cell_angle_beta 84.67(3)
_cell_angle_gamma 87.14(4)
_cell_formula_units_Z 4
_cell_length_a 11.663(2)
_cell_length_b 11.909(10)
_cell_length_c 15.306(10)
_cell_measurement_reflns_used 25
_cell_measurement_temperature 293(2)
_cell_measurement_theta_max 12
_cell_measurement_theta_min 8
_cell_volume 2053(2)
_computing_cell_refinement 'CAD4 software (Enraf-Nonius, 1989)'
_computing_data_collection 'CAD4 software (Enraf-Nonius, 1989)'
_computing_data_reduction 'MolEN (Fair, 1990)'
_computing_molecular_graphics 'SCHAKAL92 (Keller, 1992)'
_computing_publication_material 'SHELXL93 (Sheldrick, 1994)'
_computing_structure_refinement 'SHELXL93 (Sheldrick, 1994)'
_computing_structure_solution 'SHELXS86 (Sheldrick, 1990)'
_diffrn_ambient_temperature 293(2)
_diffrn_measurement_device 'Enraf Nonius CAD4 diffractometer'
_diffrn_measurement_method 'profile data from \w scans'
_diffrn_radiation_type 'Mo K\a'
_diffrn_radiation_wavelength 0.71069
_diffrn_reflns_av_R_equivalents 0.0104
_diffrn_reflns_av_sigmaI/netI 0.0216
_diffrn_reflns_limit_h_max 13
_diffrn_reflns_limit_h_min -13
_diffrn_reflns_limit_k_max 14
_diffrn_reflns_limit_k_min -13
_diffrn_reflns_limit_l_max 15
_diffrn_reflns_limit_l_min 0
_diffrn_reflns_number 7173
_diffrn_reflns_theta_max 24.97
_diffrn_reflns_theta_min 2.14
_diffrn_standards_decay_% 0.0
_diffrn_standards_interval_time 160
_diffrn_standards_number 3
_exptl_absorpt_coefficient_mu 0.339
_exptl_absorpt_correction_type none
_exptl_crystal_colour colourless
_exptl_crystal_density_diffrn 1.331
_exptl_crystal_description prismatic
_exptl_crystal_F_000 864
_exptl_crystal_size_max 0.5
_exptl_crystal_size_mid 0.4
_exptl_crystal_size_min 0.3
_refine_diff_density_max 0.284
_refine_diff_density_min -0.290
_refine_ls_extinction_coef 0.0381(14)
_refine_ls_extinction_method 'SHELXL93 (Sheldrick, 1994)'
_refine_ls_goodness_of_fit_all 1.068
_refine_ls_goodness_of_fit_obs 1.147
_refine_ls_hydrogen_treatment ' riding except H1, H1A, H11, H11A, H24, H24A refxyz'
_refine_ls_matrix_type full
_refine_ls_number_parameters 510
_refine_ls_number_reflns 6871
_refine_ls_number_restraints 6
_refine_ls_restrained_S_all 1.093
_refine_ls_restrained_S_obs 1.146
_refine_ls_R_factor_all 0.0608
_refine_ls_R_factor_obs 0.0443
_refine_ls_shift/esd_max 0.076
_refine_ls_shift/esd_mean 0.011
_refine_ls_structure_factor_coef Fsqd
_refine_ls_weighting_scheme
; calc w=1/[\s^2^(F~o~^2^) + (0.0465P)^2^ +0.7749P]
 where P=(F~o~^2^ + 2F~c~^2^/_3
;
_refine_ls_wR_factor_all 0.1191
_refine_ls_wR_factor_obs 0.1080
_reflns_number_observed 5238
_reflns_number_total 6881
_reflns_observed_criterion >2sigma(I)
_cod_data_source_file hu1099.cif
_cod_data_source_block fenac
_cod_depositor_comments
;
The following automatic conversions were performed:

'_geom_angle_publ_flag' value 'Y' changed to 'y' according to
/home/saulius/struct/CIF-dictionaries/cif_core.dic dictionary named
'cif_core.dic' version 2.4.1 from 2010-06-29 (5 times).

Automatic conversion script
Id: cif_fix_values 1715 2011-07-08 13:25:40Z adriana 
;
_cod_original_cell_volume 2053.(2)
_cod_database_code 2010195

loop_
_symmetry_equiv_pos_as_xyz
'x, y, z'
'-x, -y, -z'

loop_
_atom_site_aniso_label
_atom_site_aniso_U_11
_atom_site_aniso_U_22
_atom_site_aniso_U_33
_atom_site_aniso_U_12
_atom_site_aniso_U_13
_atom_site_aniso_U_23
Cl(1) 0.0988(6) 0.0673(5) 0.1088(7) -0.0062(4) 0.0215(5) -0.0089(4)
Cl(2) 0.0950(6) 0.0686(4) 0.1003(6) -0.0053(4) 0.0138(4) -0.0290(4)
N(1) 0.0754(14) 0.0346(10) 0.0718(14) -0.0031(9) -0.0074(11) -0.0129(10)
C(1) 0.0567(14) 0.0382(11) 0.068(2) -0.0024(10) 0.0084(12) -0.0099(11)
C(2) 0.0590(14) 0.0394(12) 0.076(2) -0.0068(10) 0.0255(12) -0.0140(12)
C(3) 0.095(2) 0.0391(13) 0.085(2) -0.0027(13) 0.030(2) 0.0001(14)
C(4) 0.107(2) 0.062(2) 0.072(2) 0.018(2) 0.013(2) 0.0063(15)
C(5) 0.088(2) 0.067(2) 0.069(2) 0.0091(15) -0.0015(15) -0.0068(14)
C(6) 0.075(2) 0.0464(13) 0.078(2) -0.0013(12) -0.0019(14) -0.0107(13)
C(7) 0.0602(14) 0.0347(11) 0.076(2) 0.0007(10) -0.0167(12) -0.0117(11)
C(8) 0.0602(15) 0.0421(12) 0.089(2) -0.0035(11) -0.0183(13) -0.0054(12)
C(9) 0.079(2) 0.0434(14) 0.100(2) -0.0100(13) -0.030(2) 0.0002(14)
C(10) 0.092(2) 0.0343(12) 0.115(3) -0.0018(13) -0.050(2) -0.010(2)
C(11) 0.084(2) 0.0478(14) 0.099(2) 0.0115(13) -0.034(2) -0.0295(15)
C(12) 0.068(2) 0.0439(12) 0.079(2) 0.0002(11) -0.0170(13) -0.0162(12)
C(13) 0.0578(15) 0.0472(13) 0.105(2) -0.0158(11) 0.0257(14) -0.0272(14)
C(14) 0.0445(12) 0.0402(12) 0.082(2) -0.0033(10) 0.0026(12) -0.0137(11)
O(1) 0.0615(10) 0.0416(8) 0.0790(12) -0.0059(7) 0.0091(8) -0.0111(8)
O(2) 0.0793(12) 0.0465(9) 0.0953(14) -0.0138(8) 0.0150(10) -0.0287(9)
N(2) 0.0480(10) 0.0442(10) 0.0454(11) -0.0034(8) -0.0011(8) -0.0055(8)
C(15) 0.0601(14) 0.0488(13) 0.060(2) -0.0090(11) -0.0009(11) -0.0058(11)
C(16) 0.088(2) 0.065(2) 0.077(2) -0.0101(14) -0.011(2) -0.0222(14)
C(17) 0.100(2) 0.084(2) 0.057(2) -0.006(2) -0.015(2) -0.0181(15)
C(18) 0.0618(15) 0.0577(14) 0.0468(14) 0.0020(11) -0.0022(11) -0.0009(11)
C(19) 0.0540(13) 0.0586(14) 0.0480(14) -0.0036(11) 0.0026(10) -0.0129(11)
C(20) 0.066(2) 0.0616(15) 0.067(2) -0.0046(12) -0.0038(13) -0.0242(12)
O(3) 0.0642(12) 0.0900(13) 0.0715(13) -0.0131(10) -0.0099(9) -0.0264(10)
Cl(1A) 0.1135(6) 0.0708(4) 0.0774(5) -0.0319(4) -0.0011(4) -0.0229(4)
Cl(2A) 0.1099(6) 0.0782(5) 0.0835(5) -0.0360(4) -0.0208(4) -0.0147(4)
N(1A) 0.0759(14) 0.0467(10) 0.0487(13) 0.0054(10) -0.0106(10) -0.0113(9)
C(1A) 0.0566(13) 0.0459(12) 0.0552(15) -0.0015(10) -0.0074(11) -0.0147(10)
C(2A) 0.0534(13) 0.0515(13) 0.0526(15) -0.0058(10) -0.0092(10) -0.0150(11)
C(3A) 0.078(2) 0.076(2) 0.057(2) -0.0060(14) -0.0097(13) -0.0267(13)
C(4A) 0.087(2) 0.077(2) 0.084(2) 0.009(2) -0.005(2) -0.039(2)
C(5A) 0.084(2) 0.066(2) 0.097(2) 0.0226(15) -0.015(2) -0.031(2)
C(6A) 0.076(2) 0.0580(15) 0.067(2) 0.0135(13) -0.0188(14) -0.0162(13)
C(7A) 0.0567(14) 0.0517(13) 0.0486(15) 0.0042(10) -0.0095(11) -0.0129(10)
C(8A) 0.0599(14) 0.0558(14) 0.057(2) -0.0005(11) -0.0075(11) -0.0158(11)
C(9A) 0.084(2) 0.075(2) 0.064(2) 0.0042(15) -0.0223(14) -0.0258(14)
C(10A) 0.100(2) 0.080(2) 0.054(2) 0.004(2) -0.021(2) -0.0062(15)
C(11A) 0.090(2) 0.064(2) 0.062(2) -0.0058(14) -0.0154(15) 0.0023(13)
C(12A) 0.068(2) 0.0540(14) 0.059(2) -0.0049(11) -0.0143(12) -0.0111(11)
C(13A) 0.0539(14) 0.0641(15) 0.060(2) -0.0018(11) -0.0192(11) -0.0121(12)
C(14A) 0.0485(13) 0.0552(13) 0.057(2) 0.0079(10) -0.0164(11) -0.0025(12)
O(1A) 0.0860(13) 0.0527(10) 0.0646(12) -0.0015(8) -0.0066(9) -0.0140(8)
O(2A) 0.0714(11) 0.0809(12) 0.0552(11) -0.0089(9) -0.0125(9) -0.0005(9)
N(2A) 0.0512(12) 0.0616(13) 0.0723(15) -0.0012(10) -0.0144(11) 0.0012(10)
C(15A) 0.064(2) 0.064(2) 0.072(2) 0.0105(12) -0.0175(13) -0.0037(13)
C(16A) 0.075(2) 0.072(2) 0.117(3) 0.012(2) -0.023(2) -0.024(2)
C(17A) 0.146(4) 0.119(3) 0.137(4) 0.010(3) 0.039(3) -0.039(3)
C(18A) 0.078(2) 0.132(3) 0.072(2) -0.013(2) 0.007(2) -0.006(2)
C(19A) 0.059(2) 0.060(2) 0.138(3) -0.0019(13) -0.026(2) -0.003(2)
C(20A) 0.083(2) 0.068(2) 0.174(4) 0.004(2) -0.023(2) -0.051(2)
O(3A) 0.0675(13) 0.0565(11) 0.174(2) 0.0084(10) -0.0045(14) -0.0221(14)

loop_
_atom_site_label
_atom_site_fract_x
_atom_site_fract_y
_atom_site_fract_z
_atom_site_U_iso_or_equiv
_atom_site_thermal_displace_type
_atom_site_calc_flag
_atom_site_refinement_flags
_atom_site_occupancy
_atom_site_disorder_group
_atom_site_type_symbol
Cl(1) 0.24399(8) 0.12785(7) 0.85379(6) 0.0956(3) Uani d . 1 . Cl
Cl(2) 0.54078(7) 0.16902(6) 0.55385(6) 0.0877(3) Uani d . 1 . Cl
N(1) 0.3926(2) 0.2623(2) 0.6933(2) 0.0604(5) Uani d D 1 . N
H1 0.379(3) 0.278(3) 0.7457(19) 0.100 Uiso d D 1 . H
C(1) 0.3557(2) 0.3470(2) 0.6186(2) 0.0555(6) Uani d . 1 . C
C(2) 0.3891(2) 0.4614(2) 0.6076(2) 0.0597(7) Uani d . 1 . C
C(3) 0.3455(3) 0.5454(2) 0.5374(2) 0.0780(9) Uani d . 1 . C
H2 0.3651(3) 0.6220(2) 0.5299(2) 0.094 Uiso calc R 1 . H
C(4) 0.2748(3) 0.5189(3) 0.4790(2) 0.0860(9) Uani d . 1 . C
H3 0.2463(3) 0.5770(3) 0.4332(2) 0.103 Uiso calc R 1 . H
C(5) 0.2464(3) 0.4061(2) 0.4885(2) 0.0770(8) Uani d . 1 . C
H4 0.2005(3) 0.3869(2) 0.4481(2) 0.092 Uiso calc R 1 . H
C(6) 0.2862(2) 0.3210(2) 0.5583(2) 0.0676(7) Uani d . 1 . C
H5 0.2659(2) 0.2447(2) 0.5648(2) 0.081 Uiso calc R 1 . H
C(7) 0.3855(2) 0.1431(2) 0.7000(2) 0.0568(6) Uani d . 1 . C
C(8) 0.3201(2) 0.0706(2) 0.7705(2) 0.0648(7) Uani d . 1 . C
C(9) 0.3162(3) -0.0475(2) 0.7781(2) 0.0754(8) Uani d . 1 . C
H6 0.2724(3) -0.0936(2) 0.8261(2) 0.090 Uiso calc R 1 . H
C(10) 0.3767(3) -0.0963(2) 0.7151(2) 0.0790(9) Uani d . 1 . C
H7 0.3719(3) -0.1752(2) 0.7193(2) 0.095 Uiso calc R 1 . H
C(11) 0.4446(3) -0.0295(2) 0.6458(2) 0.0736(8) Uani d . 1 . C
H8 0.4871(3) -0.0629(2) 0.6037(2) 0.088 Uiso calc R 1 . H
C(12) 0.4492(2) 0.0887(2) 0.6391(2) 0.0629(7) Uani d . 1 . C
C(13) 0.4682(2) 0.4940(2) 0.6691(2) 0.0702(8) Uani d . 1 . C
H9 0.5077(2) 0.5638(2) 0.6374(2) 0.084 Uiso calc R 1 . H
H10 0.5258(2) 0.4326(2) 0.6849(2) 0.084 Uiso calc R 1 . H
C(14) 0.4029(2) 0.5142(2) 0.7547(2) 0.0563(6) Uani d . 1 . C
O(1) 0.34654(14) 0.43105(13) 0.80411(12) 0.0621(4) Uani d . 1 . O
O(2) 0.4053(2) 0.61214(14) 0.77057(13) 0.0727(5) Uani d . 1 . O
N(2) 0.1295(2) 0.50538(15) 0.84132(12) 0.0468(4) Uani d D 1 . N
H11 0.208(2) 0.483(3) 0.838(2) 0.100 Uiso d D 1 . H
C(15) 0.0612(2) 0.3974(2) 0.8585(2) 0.0577(6) Uani d . 1 . C
H12 0.0985(2) 0.3336(2) 0.8990(2) 0.069 Uiso calc R 1 . H
H13 -0.0160(2) 0.4097(2) 0.8845(2) 0.069 Uiso calc R 1 . H
C(16) 0.0584(3) 0.3738(2) 0.7671(2) 0.0752(8) Uani d . 1 . C
H14 -0.0082(3) 0.3293(2) 0.7650(2) 0.090 Uiso calc R 1 . H
H15 0.1275(3) 0.3313(2) 0.7519(2) 0.090 Uiso calc R 1 . H
C(17) 0.0518(3) 0.4908(3) 0.7038(2) 0.0796(8) Uani d . 1 . C
H16 -0.0277(3) 0.5128(3) 0.6924(2) 0.095 Uiso calc R 1 . H
H17 0.0952(3) 0.4905(3) 0.6466(2) 0.095 Uiso calc R 1 . H
C(18) 0.1025(2) 0.5748(2) 0.7490(2) 0.0577(6) Uani d . 1 . C
H18 0.1720(2) 0.6076(2) 0.7144(2) 0.069 Uiso calc R 1 . H
H19 0.0477(2) 0.6373(2) 0.7540(2) 0.069 Uiso calc R 1 . H
C(19) 0.1068(2) 0.5682(2) 0.9149(2) 0.0538(6) Uani d . 1 . C
H20 0.1214(2) 0.5150(2) 0.9719(2) 0.065 Uiso calc R 1 . H
H21 0.0260(2) 0.5915(2) 0.9183(2) 0.065 Uiso calc R 1 . H
C(20) 0.1781(2) 0.6740(2) 0.9036(2) 0.0635(6) Uani d . 1 . C
H22 0.1747(2) 0.7208(2) 0.8424(2) 0.076 Uiso calc R 1 . H
H23 0.1444(2) 0.7198(2) 0.9444(2) 0.076 Uiso calc R 1 . H
O(3) 0.2938(2) 0.6483(2) 0.92028(13) 0.0733(5) Uani d D 1 . O
H24 0.331(3) 0.632(3) 0.873(2) 0.100 Uiso d D 1 . H
Cl(1A) -0.23232(8) -0.14466(6) -0.39426(5) 0.0858(3) Uani d . 1 . Cl
Cl(2A) -0.00655(8) 0.24323(7) -0.40157(5) 0.0894(3) Uani d . 1 . Cl
N(1A) -0.1161(2) 0.0157(2) -0.30978(13) 0.0570(5) Uani d D 1 . N
H1A -0.111(3) -0.059(2) -0.286(2) 0.100 Uiso d D 1 . H
C(1A) -0.1605(2) 0.0774(2) -0.2450(2) 0.0519(6) Uani d . 1 . C
C(2A) -0.1249(2) 0.0453(2) -0.1582(2) 0.0516(5) Uani d . 1 . C
C(3A) -0.1684(2) 0.1079(2) -0.0960(2) 0.0679(7) Uani d . 1 . C
H2A -0.1452(2) 0.0865(2) -0.0376(2) 0.082 Uiso calc R 1 . H
C(4A) -0.2449(3) 0.2007(3) -0.1178(2) 0.0799(8) Uani d . 1 . C
H3A -0.2715(3) 0.2423(3) -0.0754(2) 0.096 Uiso calc R 1 . H
C(5A) -0.2808(3) 0.2300(2) -0.2031(2) 0.0804(8) Uani d . 1 . C
H4A -0.3334(3) 0.2914(2) -0.2185(2) 0.097 Uiso calc R 1 . H
C(6A) -0.2399(2) 0.1697(2) -0.2669(2) 0.0666(7) Uani d . 1 . C
H5A -0.2653(2) 0.1907(2) -0.3246(2) 0.080 Uiso calc R 1 . H
C(7A) -0.1251(2) 0.0542(2) -0.4025(2) 0.0520(6) Uani d . 1 . C
C(8A) -0.1747(2) -0.0131(2) -0.4514(2) 0.0571(6) Uani d . 1 . C
C(9A) -0.1777(3) 0.0199(2) -0.5441(2) 0.0717(7) Uani d . 1 . C
H6A -0.2094(3) -0.0279(2) -0.5747(2) 0.086 Uiso calc R 1 . H
C(10A) -0.1335(3) 0.1240(3) -0.5904(2) 0.0791(8) Uani d . 1 . C
H7A -0.1366(3) 0.1476(3) -0.6527(2) 0.095 Uiso calc R 1 . H
C(11A) -0.0848(3) 0.1934(2) -0.5454(2) 0.0743(8) Uani d . 1 . C
H8A -0.0553(3) 0.2643(2) -0.5770(2) 0.089 Uiso calc R 1 . H
C(12A) -0.0795(2) 0.1581(2) -0.4531(2) 0.0600(6) Uani d . 1 . C
C(13A) -0.0419(2) -0.0567(2) -0.1309(2) 0.0587(6) Uani d . 1 . C
H9A -0.0128(2) -0.0551(2) -0.0739(2) 0.070 Uiso calc R 1 . H
H10A 0.0230(2) -0.0504(2) -0.1761(2) 0.070 Uiso calc R 1 . H
C(14A) -0.1007(2) -0.1711(2) -0.1213(2) 0.0549(6) Uani d . 1 . C
O(1A) -0.0963(2) -0.21164(14) -0.19024(12) 0.0677(5) Uani d . 1 . O
O(2A) -0.1535(2) -0.2157(2) -0.04699(12) 0.0711(5) Uani d . 1 . O
N(2A) -0.3622(2) -0.2920(2) -0.07608(15) 0.0641(6) Uani d D 1 . N
H11A -0.288(2) -0.278(3) -0.064(2) 0.100 Uiso d D 1 . H
C(15A) -0.3930(2) -0.1957(2) -0.1528(2) 0.0683(7) Uani d . 1 . C
H12A -0.4591(2) -0.2146(2) -0.1800(2) 0.082 Uiso calc R 1 . H
H13A -0.3290(2) -0.1788(2) -0.1986(2) 0.082 Uiso calc R 1 . H
C(16A) -0.4211(3) -0.0946(3) -0.1102(2) 0.0872(9) Uani d . 1 . C
H14A -0.3523(3) -0.0522(3) -0.1100(2) 0.105 Uiso calc R 1 . H
H15A -0.4772(3) -0.0422(3) -0.1431(2) 0.105 Uiso calc R 1 . H
C(17A) -0.4680(4) -0.1446(4) -0.0182(3) 0.136(2) Uani d . 1 . C
H16A -0.5507(4) -0.1307(4) -0.0128(3) 0.163 Uiso calc R 1 . H
H17A -0.4341(4) -0.1092(4) 0.0238(3) 0.163 Uiso calc R 1 . H
C(18A) -0.4410(3) -0.2714(3) 0.0033(2) 0.0978(11) Uani d . 1 . C
H18A -0.5109(3) -0.3147(3) 0.0101(2) 0.117 Uiso calc R 1 . H
H19A -0.4028(3) -0.2949(3) 0.0588(2) 0.117 Uiso calc R 1 . H
C(19A) -0.3704(3) -0.4100(2) -0.0913(3) 0.0883(10) Uani d . 1 . C
H20A -0.3535(3) -0.4668(2) -0.0366(3) 0.106 Uiso calc R 1 . H
H21A -0.4488(3) -0.4208(2) -0.1032(3) 0.106 Uiso calc R 1 . H
C(20A) -0.2908(3) -0.4312(3) -0.1676(3) 0.1035(12) Uani d . 1 . C
H22A -0.3051(3) -0.5066(3) -0.1775(3) 0.124 Uiso calc R 1 . H
H23A -0.3058(3) -0.3733(3) -0.2222(3) 0.124 Uiso calc R 1 . H
O(3A) -0.1738(2) -0.4272(2) -0.1507(2) 0.1009(8) Uani d D 1 . O
H24A -0.151(3) -0.358(3) -0.178(2) 0.100 Uiso d D 1 . H

loop_
_atom_type_symbol
_atom_type_description
_atom_type_scat_dispersion_real
_atom_type_scat_dispersion_imag
_atom_type_scat_source
C C 0.0033 0.0016 'International Tables Vol C Tables 4.2.6.8 and 6.1.1.4'
H H 0.0000 0.0000 'International Tables Vol C Tables 4.2.6.8 and 6.1.1.4'
O O 0.0106 0.0060 'International Tables Vol C Tables 4.2.6.8 and 6.1.1.4'
N N 0.0061 0.0033 'International Tables Vol C Tables 4.2.6.8 and 6.1.1.4'
Cl Cl 0.1484 0.1585 'International Tables Vol C Tables 4.2.6.8 and 6.1.1.4'

loop_
_geom_angle_atom_site_label_1
_geom_angle_atom_site_label_2
_geom_angle_atom_site_label_3
_geom_angle
_geom_angle_publ_flag
C(7) N(1) C(1) 122.4(2) yes
C(7) N(1) H1 111.(2) ?
C(1) N(1) H1 116.(2) ?
C(6) C(1) C(2) 119.5(2) ?
C(6) C(1) N(1) 122.2(2) ?
C(2) C(1) N(1) 118.3(2) ?
C(3) C(2) C(1) 117.6(3) ?
C(3) C(2) C(13) 120.6(2) ?
C(1) C(2) C(13) 121.8(2) ?
C(4) C(3) C(2) 122.4(3) ?
C(4) C(3) H2 118.8(2) ?
C(2) C(3) H2 118.8(2) ?
C(5) C(4) C(3) 119.4(3) ?
C(5) C(4) H3 120.3(2) ?
C(3) C(4) H3 120.3(2) ?
C(4) C(5) C(6) 119.9(3) ?
C(4) C(5) H4 120.1(2) ?
C(6) C(5) H4 120.1(2) ?
C(5) C(6) C(1) 121.2(3) ?
C(5) C(6) H5 119.4(2) ?
C(1) C(6) H5 119.39(15) ?
C(8) C(7) C(12) 115.9(2) ?
C(8) C(7) N(1) 122.4(2) ?
C(12) C(7) N(1) 121.6(2) ?
C(9) C(8) C(7) 122.0(3) ?
C(9) C(8) Cl(1) 118.2(2) ?
C(7) C(8) Cl(1) 119.8(2) ?
C(10) C(9) C(8) 120.1(3) ?
C(10) C(9) H6 120.0(2) ?
C(8) C(9) H6 120.0(2) ?
C(9) C(10) C(11) 120.3(2) ?
C(9) C(10) H7 119.9(2) ?
C(11) C(10) H7 119.9(2) ?
C(10) C(11) C(12) 119.4(3) ?
C(10) C(11) H8 120.3(2) ?
C(12) C(11) H8 120.3(2) ?
C(11) C(12) C(7) 122.3(3) ?
C(11) C(12) Cl(2) 118.0(2) ?
C(7) C(12) Cl(2) 119.7(2) ?
C(2) C(13) C(14) 111.7(2) y
C(2) C(13) H9 109.27(14) ?
C(14) C(13) H9 109.27(13) ?
C(2) C(13) H10 109.27(14) ?
C(14) C(13) H10 109.3(2) ?
H9 C(13) H10 107.9 ?
O(2) C(14) O(1) 124.2(2) ?
O(2) C(14) C(13) 118.4(2) y
O(1) C(14) C(13) 117.3(2) ?
C(19) N(2) C(15) 112.6(2) ?
C(19) N(2) C(18) 114.7(2) ?
C(15) N(2) C(18) 105.6(2) ?
C(19) N(2) H11 108.1(19) ?
C(15) N(2) H11 107.6(19) ?
C(18) N(2) H11 108.0(19) ?
C(16) C(15) N(2) 104.2(2) ?
C(16) C(15) H12 110.9(2) ?
N(2) C(15) H12 110.90(13) ?
C(16) C(15) H13 110.9(2) ?
N(2) C(15) H13 110.90(13) ?
H12 C(15) H13 108.9 ?
C(15) C(16) C(17) 104.9(2) ?
C(15) C(16) H14 110.77(15) ?
C(17) C(16) H14 110.8(2) ?
C(15) C(16) H15 110.8(2) ?
C(17) C(16) H15 110.8(2) ?
H14 C(16) H15 108.8 ?
C(16) C(17) C(18) 106.7(2) ?
C(16) C(17) H16 110.4(2) ?
C(18) C(17) H16 110.4(2) ?
C(16) C(17) H17 110.4(2) ?
C(18) C(17) H17 110.4(2) ?
H16 C(17) H17 108.6 ?
N(2) C(18) C(17) 106.0(2) ?
N(2) C(18) H18 110.53(12) ?
C(17) C(18) H18 110.5(2) ?
N(2) C(18) H19 110.53(13) ?
C(17) C(18) H19 110.5(2) ?
H18 C(18) H19 108.7 ?
N(2) C(19) C(20) 114.8(2) y
N(2) C(19) H20 108.57(13) ?
C(20) C(19) H20 108.57(15) ?
N(2) C(19) H21 108.58(12) ?
C(20) C(19) H21 108.58(14) ?
H20 C(19) H21 107.6 ?
O(3) C(20) C(19) 113.7(2) y
O(3) C(20) H22 108.82(14) ?
C(19) C(20) H22 108.82(15) ?
O(3) C(20) H23 108.83(13) ?
C(19) C(20) H23 108.83(14) ?
H22 C(20) H23 107.7 ?
C(20) O(3) H24 110.(2) ?
C(7A) N(1A) C(1A) 124.3(2) y
C(7A) N(1A) H1A 118.(2) ?
C(1A) N(1A) H1A 112.(2) ?
C(2A) C(1A) C(6A) 119.5(2) ?
C(2A) C(1A) N(1A) 119.3(2) ?
C(6A) C(1A) N(1A) 121.2(2) ?
C(1A) C(2A) C(3A) 118.4(2) ?
C(1A) C(2A) C(13A) 121.1(2) ?
C(3A) C(2A) C(13A) 120.5(2) ?
C(4A) C(3A) C(2A) 122.3(3) ?
C(4A) C(3A) H2A 118.8(2) ?
C(2A) C(3A) H2A 118.8(2) ?
C(5A) C(4A) C(3A) 118.5(3) ?
C(5A) C(4A) H3A 120.7(2) ?
C(3A) C(4A) H3A 120.7(2) ?
C(4A) C(5A) C(6A) 120.9(3) ?
C(4A) C(5A) H4A 119.5(2) ?
C(6A) C(5A) H4A 119.5(2) ?
C(5A) C(6A) C(1A) 120.3(3) ?
C(5A) C(6A) H5A 119.9(2) ?
C(1A) C(6A) H5A 119.9(2) ?
C(12A) C(7A) N(1A) 122.5(2) ?
C(12A) C(7A) C(8A) 115.7(2) ?
N(1A) C(7A) C(8A) 121.7(2) ?
C(9A) C(8A) C(7A) 122.6(2) ?
C(9A) C(8A) Cl(1A) 118.4(2) ?
C(7A) C(8A) Cl(1A) 119.0(2) ?
C(10A) C(9A) C(8A) 119.3(3) ?
C(10A) C(9A) H6A 120.3(2) ?
C(8A) C(9A) H6A 120.3(2) ?
C(9A) C(10A) C(11A) 120.3(3) ?
C(9A) C(10A) H7A 119.8(2) ?
C(11A) C(10A) H7A 119.8(2) ?
C(10A) C(11A) C(12A) 119.8(3) ?
C(10A) C(11A) H8A 120.1(2) ?
C(12A) C(11A) H8A 120.1(2) ?
C(11A) C(12A) C(7A) 122.2(2) ?
C(11A) C(12A) Cl(2A) 117.8(2) ?
C(7A) C(12A) Cl(2A) 119.9(2) ?
C(2A) C(13A) C(14A) 111.1(2) yes
C(2A) C(13A) H9A 109.41(14) ?
C(14A) C(13A) H9A 109.41(14) ?
C(2A) C(13A) H10A 109.40(14) ?
C(14A) C(13A) H10A 109.40(15) ?
H9A C(13A) H10A 108.0 ?
O(2A) C(14A) O(1A) 124.6(2) ?
O(2A) C(14A) C(13A) 118.1(2) yes
O(1A) C(14A) C(13A) 117.3(2) ?
C(15A) N(2A) C(19A) 114.9(2) ?
C(15A) N(2A) C(18A) 104.0(2) ?
C(19A) N(2A) C(18A) 113.3(3) ?
C(15A) N(2A) H11A 106.(2) ?
C(19A) N(2A) H11A 112.(2) ?
C(18A) N(2A) H11A 106.(2) ?
N(2A) C(15A) C(16A) 104.1(2) ?
N(2A) C(15A) H12A 110.94(15) ?
C(16A) C(15A) H12A 110.9(2) ?
N(2A) C(15A) H13A 110.94(15) ?
C(16A) C(15A) H13A 110.9(2) ?
H12A C(15A) H13A 109.0 ?
C(17A) C(16A) C(15A) 105.7(3) ?
C(17A) C(16A) H14A 110.6(3) ?
C(15A) C(16A) H14A 110.6(2) ?
C(17A) C(16A) H15A 110.6(2) ?
C(15A) C(16A) H15A 110.6(2) ?
H14A C(16A) H15A 108.7 ?
C(16A) C(17A) C(18A) 108.4(3) ?
C(16A) C(17A) H16A 110.0(2) ?
C(18A) C(17A) H16A 110.0(2) ?
C(16A) C(17A) H17A 110.0(3) ?
C(18A) C(17A) H17A 110.0(3) ?
H16A C(17A) H17A 108.4 ?
C(17A) C(18A) N(2A) 105.5(3) ?
C(17A) C(18A) H18A 110.6(2) ?
N(2A) C(18A) H18A 110.6(2) ?
C(17A) C(18A) H19A 110.6(3) ?
N(2A) C(18A) H19A 110.6(2) ?
H18A C(18A) H19A 108.8 ?
C(20A) C(19A) N(2A) 113.3(3) yes
C(20A) C(19A) H20A 108.9(2) ?
N(2A) C(19A) H20A 108.9(2) ?
C(20A) C(19A) H21A 108.9(2) ?
N(2A) C(19A) H21A 108.91(14) ?
H20A C(19A) H21A 107.7 ?
O(3A) C(20A) C(19A) 111.8(3) yes
O(3A) C(20A) H22A 109.3(2) ?
C(19A) C(20A) H22A 109.3(2) ?
O(3A) C(20A) H23A 109.3(2) ?
C(19A) C(20A) H23A 109.3(2) ?
H22A C(20A) H23A 107.9 ?
C(20A) O(3A) H24A 107.(2) ?

loop_
_geom_bond_atom_site_label_1
_geom_bond_atom_site_label_2
_geom_bond_site_symmetry_2
_geom_bond_distance
_geom_bond_publ_flag
Cl(1) C(8) . 1.741(3) ?
Cl(2) C(12) . 1.732(3) ?
N(1) C(7) . 1.404(3) ?
N(1) C(1) . 1.414(3) ?
N(1) H1 . 0.87(3) yes
C(1) C(6) . 1.381(4) ?
C(1) C(2) . 1.402(3) ?
C(2) C(3) . 1.394(4) ?
C(2) C(13) . 1.504(4) ?
C(3) C(4) . 1.370(5) ?
C(3) H2 . 0.93 ?
C(4) C(5) . 1.370(4) ?
C(4) H3 . 0.93 ?
C(5) C(6) . 1.380(4) ?
C(5) H4 . 0.93 ?
C(6) H5 . 0.93 ?
C(7) C(8) . 1.397(4) ?
C(7) C(12) . 1.398(4) ?
C(8) C(9) . 1.385(4) ?
C(9) C(10) . 1.367(4) ?
C(9) H6 . 0.93 ?
C(10) C(11) . 1.373(4) ?
C(10) H7 . 0.93 ?
C(11) C(12) . 1.390(4) ?
C(11) H8 . 0.93 ?
C(13) C(14) . 1.518(4) ?
C(13) H9 . 0.97 ?
C(13) H10 . 0.97 ?
C(14) O(2) . 1.250(3) yes
C(14) O(1) . 1.263(3) yes
N(2) C(19) . 1.493(3) ?
N(2) C(15) . 1.502(3) ?
N(2) C(18) . 1.507(3) ?
N(2) H11 . 0.94(3) yes
C(15) C(16) . 1.495(4) ?
C(15) H12 . 0.97 ?
C(15) H13 . 0.97 ?
C(16) C(17) . 1.496(4) ?
C(16) H14 . 0.97 ?
C(16) H15 . 0.97 ?
C(17) C(18) . 1.517(4) ?
C(17) H16 . 0.97 ?
C(17) H17 . 0.97 ?
C(18) H18 . 0.97 ?
C(18) H19 . 0.97 ?
C(19) C(20) . 1.510(3) ?
C(19) H20 . 0.97 ?
C(19) H21 . 0.97 ?
C(20) O(3) . 1.402(3) ?
C(20) H22 . 0.97 ?
C(20) H23 . 0.97 ?
O(3) H24 . 0.87(3) ?
Cl(1A) C(8A) . 1.733(3) ?
Cl(2A) C(12A) . 1.724(3) ?
N(1A) C(7A) . 1.394(3) ?
N(1A) C(1A) . 1.418(3) ?
N(1A) H1A . 0.88(3) yes
C(1A) C(2A) . 1.387(3) ?
C(1A) C(6A) . 1.398(3) ?
C(2A) C(3A) . 1.392(3) ?
C(2A) C(13A) . 1.516(3) ?
C(3A) C(4A) . 1.381(4) ?
C(3A) H2A . 0.93 ?
C(4A) C(5A) . 1.366(4) ?
C(4A) H3A . 0.93 ?
C(5A) C(6A) . 1.385(4) ?
C(5A) H4A . 0.93 ?
C(6A) H5A . 0.93 ?
C(7A) C(12A) . 1.393(3) ?
C(7A) C(8A) . 1.398(3) ?
C(8A) C(9A) . 1.381(4) ?
C(9A) C(10A) . 1.369(4) ?
C(9A) H6A . 0.93 ?
C(10A) C(11A) . 1.370(4) ?
C(10A) H7A . 0.93 ?
C(11A) C(12A) . 1.379(4) ?
C(11A) H8A . 0.93 ?
C(13A) C(14A) . 1.525(3) ?
C(13A) H9A . 0.97 ?
C(13A) H10A . 0.97 ?
C(14A) O(2A) . 1.251(3) yes
C(14A) O(1A) . 1.258(3) yes
N(2A) C(15A) . 1.486(3) ?
N(2A) C(19A) . 1.487(4) ?
N(2A) C(18A) . 1.515(4) ?
N(2A) H11A . 0.93(3) yes
C(15A) C(16A) . 1.511(4) ?
C(15A) H12A . 0.97 ?
C(15A) H13A . 0.97 ?
C(16A) C(17A) . 1.456(5) ?
C(16A) H14A . 0.97 ?
C(16A) H15A . 0.97 ?
C(17A) C(18A) . 1.490(5) ?
C(17A) H16A . 0.97 ?
C(17A) H17A . 0.97 ?
C(18A) H18A . 0.97 ?
C(18A) H19A . 0.97 ?
C(19A) C(20A) . 1.487(5) ?
C(19A) H20A . 0.97 ?
C(19A) H21A . 0.97 ?
C(20A) O(3A) . 1.417(4) ?
C(20A) H22A . 0.97 ?
C(20A) H23A . 0.97 ?
O(3A) H24A . 0.87(3) yes

loop_
_geom_torsion_atom_site_label_1
_geom_torsion_atom_site_label_2
_geom_torsion_atom_site_label_3
_geom_torsion_atom_site_label_4
_geom_torsion
_geom_torsion_publ_flag
C(7) N(1) C(1) C(6) 15.6(4) ?
C(7) N(1) C(1) C(2) -166.0(2) ?
C(6) C(1) C(2) C(3) 2.8(3) ?
N(1) C(1) C(2) C(3) -175.6(2) ?
C(6) C(1) C(2) C(13) -177.7(2) ?
N(1) C(1) C(2) C(13) 3.9(3) ?
C(1) C(2) C(3) C(4) -1.6(4) ?
C(13) C(2) C(3) C(4) 178.9(3) ?
C(2) C(3) C(4) C(5) -0.8(4) ?
C(3) C(4) C(5) C(6) 2.0(4) ?
C(4) C(5) C(6) C(1) -0.8(4) ?
C(2) C(1) C(6) C(5) -1.7(4) ?
N(1) C(1) C(6) C(5) 176.7(2) ?
C(1) N(1) C(7) C(8) -119.2(3) ?
C(1) N(1) C(7) C(12) 64.6(3) yes
C(12) C(7) C(8) C(9) -1.7(4) ?
N(1) C(7) C(8) C(9) -178.0(2) ?
C(12) C(7) C(8) Cl(1) 176.3(2) ?
N(1) C(7) C(8) Cl(1) 0.0(3) ?
C(7) C(8) C(9) C(10) -0.6(4) ?
Cl(1) C(8) C(9) C(10) -178.6(2) ?
C(8) C(9) C(10) C(11) 2.2(4) ?
C(9) C(10) C(11) C(12) -1.4(4) ?
C(10) C(11) C(12) C(7) -1.0(4) ?
C(10) C(11) C(12) Cl(2) 177.1(2) ?
C(8) C(7) C(12) C(11) 2.5(4) ?
N(1) C(7) C(12) C(11) 178.8(2) ?
C(8) C(7) C(12) Cl(2) -175.6(2) ?
N(1) C(7) C(12) Cl(2) 0.8(3) ?
C(3) C(2) C(13) C(14) 95.4(3) ?
C(1) C(2) C(13) C(14) -84.1(3) ?
C(2) C(13) C(14) O(2) -118.8(2) ?
C(2) C(13) C(14) O(1) 59.0(3) ?
C(19) N(2) C(15) C(16) 158.7(2) ?
C(18) N(2) C(15) C(16) 32.8(2) ?
N(2) C(15) C(16) C(17) -35.3(3) ?
C(15) C(16) C(17) C(18) 24.4(3) ?
C(19) N(2) C(18) C(17) -142.1(2) ?
C(15) N(2) C(18) C(17) -17.6(3) ?
C(16) C(17) C(18) N(2) -4.2(3) ?
C(15) N(2) C(19) C(20) 176.9(2) ?
C(18) N(2) C(19) C(20) -62.4(3) ?
N(2) C(19) C(20) O(3) -73.4(3) yes
C(7A) N(1A) C(1A) C(2A) -165.5(2) ?
C(7A) N(1A) C(1A) C(6A) 14.8(4) ?
C(6A) C(1A) C(2A) C(3A) -1.1(3) ?
N(1A) C(1A) C(2A) C(3A) 179.2(2) ?
C(6A) C(1A) C(2A) C(13A) 178.1(2) ?
N(1A) C(1A) C(2A) C(13A) -1.7(3) ?
C(1A) C(2A) C(3A) C(4A) -0.3(4) ?
C(13A) C(2A) C(3A) C(4A) -179.5(2) ?
C(2A) C(3A) C(4A) C(5A) 1.5(4) ?
C(3A) C(4A) C(5A) C(6A) -1.2(5) ?
C(4A) C(5A) C(6A) C(1A) -0.2(5) ?
C(2A) C(1A) C(6A) C(5A) 1.3(4) ?
N(1A) C(1A) C(6A) C(5A) -179.0(2) ?
C(1A) N(1A) C(7A) C(12A) 59.6(3) yes
C(1A) N(1A) C(7A) C(8A) -124.5(3) ?
C(12A) C(7A) C(8A) C(9A) 0.6(4) ?
N(1A) C(7A) C(8A) C(9A) -175.6(2) ?
C(12A) C(7A) C(8A) Cl(1A) 179.3(2) ?
N(1A) C(7A) C(8A) Cl(1A) 3.1(3) ?
C(7A) C(8A) C(9A) C(10A) -1.8(4) ?
Cl(1A) C(8A) C(9A) C(10A) 179.4(2) ?
C(8A) C(9A) C(10A) C(11A) 1.3(5) ?
C(9A) C(10A) C(11A) C(12A) 0.4(5) ?
C(10A) C(11A) C(12A) C(7A) -1.7(4) ?
C(10A) C(11A) C(12A) Cl(2A) 174.7(2) ?
N(1A) C(7A) C(12A) C(11A) 177.4(2) ?
C(8A) C(7A) C(12A) C(11A) 1.2(4) ?
N(1A) C(7A) C(12A) Cl(2A) 1.1(3) ?
C(8A) C(7A) C(12A) Cl(2A) -175.1(2) ?
C(1A) C(2A) C(13A) C(14A) -72.6(3) ?
C(3A) C(2A) C(13A) C(14A) 106.5(3) ?
C(2A) C(13A) C(14A) O(2A) -86.5(3) ?
C(2A) C(13A) C(14A) O(1A) 90.7(3) ?
C(19A) N(2A) C(15A) C(16A) 159.5(2) ?
C(18A) N(2A) C(15A) C(16A) 35.1(3) ?
N(2A) C(15A) C(16A) C(17A) -31.1(4) ?
C(15A) C(16A) C(17A) C(18A) 14.5(5) ?
C(16A) C(17A) C(18A) N(2A) 7.2(5) ?
C(15A) N(2A) C(18A) C(17A) -26.4(4) ?
C(19A) N(2A) C(18A) C(17A) -151.8(3) ?
C(15A) N(2A) C(19A) C(20A) 62.2(3) ?
C(18A) N(2A) C(19A) C(20A) -178.4(3) ?
N(2A) C(19A) C(20A) O(3A) 64.0(3) yes

loop_
_cod_related_entry_id
_cod_related_entry_database
_cod_related_entry_code
1 ChemSpider 102736
